data_2106208
loop_
_publ_author_name
'Hogg, J.H.C.'

_publ_section_title
;
 The crystal structure of In6 Se7
;
_journal_name_full 'Acta Crystallographica B (24,1968-38,1982)'
_journal_page_first 1630
_journal_page_last 1634
_journal_volume 27
_journal_year 1971
_chemical_formula_sum 'In6 Se7'
_space_group_IT_number 4
_symmetry_space_group_name_Hall 'P 2yb'
_symmetry_space_group_name_H-M 'P 1 21 1'
_cell_angle_alpha 90
_cell_angle_beta 109.34
_cell_angle_gamma 90
_cell_formula_units_Z 2
_cell_length_a 9.43
_cell_length_b 4.063
_cell_length_c 18.378
_cell_volume 664.402
_citation_journal_id_ASTM ACBCAR
_cod_data_source_file Hogg_ACBCAR_1971_83.cif
_cod_data_source_block In6Se7
_cod_database_code 2106208

loop_
_symmetry_equiv_pos_as_xyz
x,y,z
-x,y+1/2,-z

loop_
_atom_site_label
_atom_site_type_symbol
_atom_site_fract_x
_atom_site_fract_y
_atom_site_fract_z
_atom_site_occupancy
_atom_site_U_iso_or_equiv
Se4 Se 0.4651 0.7595 0.908 1 0.0
Se5 Se 0.0651 0.2538 0.8204 1 0.0
Se1 Se 0.1693 0.7458 0.0065 1 0.0
Se7 Se 0.3631 0.7412 0.5329 1 0.0
In3 In 0.4105 0.7658 0.3954 1 0.0
In4 In 0.1363 0.2474 0.4662 1 0.0
Se6 Se 0.0629 0.2438 0.5926 1 0.0
Se2 Se 0.219 0.2414 0.341 1 0.0
In1 In 0.0569 0.2564 0.1241 1 0.0
In2 In 0.3662 0.2579 0.1871 1 0.0
Se3 Se 0.5132 0.7523 0.2732 1 0.0
In5 In 0.2031 0.7408 0.7284 1 0.0
In6 In 0.3056 0.2588 0.9529 1 0.0
